data_2102228
loop_
_publ_author_name
'Zakaria, Choudhury M.'
'Lough, Alan J.'
'Ferguson, George'
'Glidewell, Christopher'

_publ_section_title
;
 Adducts of 1,4,8,11-tetraazacyclotetradecane with carboxylic acids:
 hydrogen-bonded supramolecular structures in two or three dimensions
;
_journal_issue 1
_journal_name_full 'Acta Crystallographica Section B'
_journal_page_first 65
_journal_page_last 75
_journal_paper_doi 10.1107/S0108768103026739
_journal_volume 60
_journal_year 2004
_chemical_formula_moiety 'C10 H26 N4, 2(C7 H5 O3), 2(H2 O)'
_chemical_formula_sum 'C24 H40 N4 O8'
_chemical_formula_weight 512.60
_chemical_name_systematic
;
Cyclam/3-hydroxybenzoic acid/water (1/2/2)
;
_space_group_IT_number 7
_symmetry_cell_setting monoclinic
_symmetry_space_group_name_Hall 'P -2yc'
_symmetry_space_group_name_H-M 'P 1 c 1'
_atom_sites_solution_hydrogens geom
_atom_sites_solution_primary direct
_atom_sites_solution_secondary difmap
_cell_angle_alpha 90.00
_cell_angle_beta 113.8540(19)
_cell_angle_gamma 90.00
_cell_formula_units_Z 2
_cell_length_a 9.1490(2)
_cell_length_b 12.8557(4)
_cell_length_c 12.4022(4)
_cell_measurement_reflns_used 3059
_cell_measurement_temperature 150(2)
_cell_measurement_theta_max 27.67
_cell_measurement_theta_min 2.85
_cell_volume 1334.10(7)
_computing_cell_refinement 'DENZO-SMN (Otwinowski & Minor, 1997)'
_computing_data_collection 'Kappa-CCD server software (Nonius, 1997)'
_computing_data_reduction 'DENZO-SMN (Otwinowski & Minor, 1997)'
_computing_molecular_graphics 'PLATON (Spek, 2003)'
_computing_publication_material 'SHELXL-97  (Sheldrick, 1997a) and PRPKAPPA (Ferguson, 1999)'
_computing_structure_refinement 'SHELXL-97 (Sheldrick, 1997a)'
_computing_structure_solution 'SHELXS-97 (Sheldrick, 1997b)'
_diffrn_ambient_temperature 150(2)
_diffrn_measured_fraction_theta_full 0.980
_diffrn_measured_fraction_theta_max 0.980
_diffrn_measurement_device_type Kappa-CCD
_diffrn_measurement_method '\f scans, and \w scans with \k offsets'
_diffrn_radiation_monochromator graphite
_diffrn_radiation_source 'fine-focus sealed X-ray tube'
_diffrn_radiation_type 'Mo K\a'
_diffrn_radiation_wavelength 0.71073
_diffrn_reflns_av_R_equivalents 0.039
_diffrn_reflns_av_sigmaI/netI 0.0410
_diffrn_reflns_limit_h_max 11
_diffrn_reflns_limit_h_min 0
_diffrn_reflns_limit_k_max 0
_diffrn_reflns_limit_k_min -16
_diffrn_reflns_limit_l_max 14
_diffrn_reflns_limit_l_min -16
_diffrn_reflns_number 9540
_diffrn_reflns_theta_full 27.67
_diffrn_reflns_theta_max 27.67
_diffrn_reflns_theta_min 2.85
_diffrn_standards_decay_% 0
_exptl_absorpt_coefficient_mu 0.096
_exptl_absorpt_correction_type none
_exptl_crystal_colour colourless
_exptl_crystal_density_diffrn 1.276
_exptl_crystal_density_method 'not measured'
_exptl_crystal_description block
_exptl_crystal_F_000 552
_exptl_crystal_size_max 0.30
_exptl_crystal_size_mid 0.28
_exptl_crystal_size_min 0.22
_refine_diff_density_max 0.284
_refine_diff_density_min -0.215
_refine_ls_extinction_method none
_refine_ls_goodness_of_fit_ref 0.964
_refine_ls_hydrogen_treatment constr
_refine_ls_matrix_type full
_refine_ls_number_parameters 337
_refine_ls_number_reflns 3059
_refine_ls_number_restraints 2
_refine_ls_restrained_S_all 0.963
_refine_ls_R_factor_all 0.0459
_refine_ls_R_factor_gt 0.0373
_refine_ls_shift/su_max 0.006
_refine_ls_shift/su_mean 0.001
_refine_ls_structure_factor_coef Fsqd
_refine_ls_weighting_details 'w=1/[\s^2^(Fo^2^)+(0.0769P)^2^+0.0640P] where P=(Fo^2^+2Fc^2^)/3'
_refine_ls_weighting_scheme calc
_refine_ls_wR_factor_gt 0.0981
_refine_ls_wR_factor_ref 0.1054
_reflns_number_gt 2693
_reflns_number_total 3059
_reflns_threshold_expression I>2\s(I)
_cod_data_source_file na5008.cif
_cod_data_source_block III
_cod_original_sg_symbol_H-M 'P c'
_cod_database_code 2102228

loop_
_symmetry_equiv_pos_as_xyz
'x, y, z'
'x, -y, z+1/2'

loop_
_atom_site_label
_atom_site_fract_x
_atom_site_fract_y
_atom_site_fract_z
_atom_site_U_iso_or_equiv
_atom_site_adp_type
_atom_site_calc_flag
_atom_site_refinement_flags
_atom_site_occupancy
_atom_site_type_symbol
N1 0.5723(2) 0.32367(15) 0.57229(17) 0.0239(4) Uani d . 1 N
N4 0.7056(2) 0.12662(15) 0.69316(18) 0.0251(4) Uani d . 1 N
N8 0.6276(2) 0.16803(15) 0.88924(18) 0.0243(4) Uani d . 1 N
N11 0.4963(2) 0.36556(15) 0.76843(18) 0.0251(4) Uani d . 1 N
C2 0.5972(3) 0.2305(2) 0.5107(2) 0.0291(5) Uani d . 1 C
C3 0.7380(3) 0.1685(2) 0.5947(2) 0.0296(5) Uani d . 1 C
C5 0.8480(3) 0.0760(2) 0.7802(2) 0.0311(5) Uani d . 1 C
C6 0.8194(3) 0.0330(2) 0.8843(2) 0.0315(5) Uani d . 1 C
C7 0.7843(3) 0.1162(2) 0.9581(2) 0.0299(5) Uani d . 1 C
C9 0.5960(3) 0.26053(19) 0.9486(2) 0.0268(5) Uani d . 1 C
C10 0.4563(3) 0.32158(19) 0.8624(2) 0.0287(5) Uani d . 1 C
C12 0.3597(3) 0.4242(2) 0.6829(2) 0.0314(5) Uani d . 1 C
C13 0.3947(3) 0.46555(19) 0.5803(2) 0.0330(6) Uani d . 1 C
C14 0.4203(3) 0.3804(2) 0.5046(2) 0.0301(5) Uani d . 1 C
O21 0.8359(2) 0.43950(14) 0.60223(15) 0.0312(4) Uani d . 1 O
O22 0.69780(19) 0.45404(14) 0.40887(15) 0.0284(4) Uani d . 1 O
O23 1.0635(2) 0.66554(15) 0.27524(17) 0.0349(4) Uani d . 1 O
C21 0.9370(3) 0.55276(17) 0.4965(2) 0.0223(4) Uani d . 1 C
C22 0.9444(2) 0.57165(18) 0.3878(2) 0.0241(5) Uani d . 1 C
C23 1.0500(3) 0.64649(19) 0.3795(2) 0.0257(5) Uani d . 1 C
C24 1.1453(3) 0.70285(19) 0.4788(2) 0.0288(5) Uani d . 1 C
C25 1.1381(3) 0.6836(2) 0.5867(2) 0.0302(5) Uani d . 1 C
C26 1.0345(3) 0.60751(19) 0.5959(2) 0.0260(5) Uani d . 1 C
C27 0.8164(3) 0.47597(17) 0.5029(2) 0.0234(5) Uani d . 1 C
O31 0.4749(2) -0.04641(15) 0.54280(16) 0.0351(4) Uani d . 1 O
O32 0.3921(2) -0.02004(14) 0.35045(15) 0.0328(4) Uani d . 1 O
O33 -0.0767(2) 0.21645(16) 0.23956(16) 0.0363(4) Uani d . 1 O
C31 0.2539(3) 0.06855(18) 0.4502(2) 0.0230(4) Uani d . 1 C
C32 0.1468(3) 0.11166(18) 0.3459(2) 0.0243(5) Uani d . 1 C
C33 0.0303(3) 0.18236(18) 0.3467(2) 0.0264(5) Uani d . 1 C
C34 0.0267(3) 0.2115(2) 0.4536(2) 0.0283(5) Uani d . 1 C
C35 0.1333(3) 0.1674(2) 0.5581(2) 0.0304(5) Uani d . 1 C
C36 0.2469(3) 0.09532(19) 0.5575(2) 0.0266(5) Uani d . 1 C
C37 0.3820(3) -0.00625(19) 0.4484(2) 0.0247(5) Uani d . 1 C
O1 0.6614(2) 0.30803(15) 0.23733(18) 0.0382(4) Uani d . 1 O
O2 0.4509(3) 0.14876(15) 0.22633(17) 0.0403(5) Uani d . 1 O
H1A 0.6566 0.3686 0.5875 0.029 Uiso calc R 1 H
H1B 0.5729 0.3033 0.6436 0.029 Uiso calc R 1 H
H4 0.6234 0.0792 0.6648 0.030 Uiso calc R 1 H
H8A 0.6250 0.1881 0.8173 0.029 Uiso calc R 1 H
H8B 0.5469 0.1205 0.8755 0.029 Uiso calc R 1 H
H11A 0.5829 0.4091 0.8010 0.030 Uiso calc R 1 H
H2A 0.6178 0.2524 0.4416 0.035 Uiso calc R 1 H
H2B 0.4998 0.1867 0.4823 0.035 Uiso calc R 1 H
H3A 0.7609 0.1104 0.5515 0.036 Uiso calc R 1 H
H3B 0.8337 0.2137 0.6261 0.036 Uiso calc R 1 H
H5A 0.9367 0.1270 0.8093 0.037 Uiso calc R 1 H
H5B 0.8808 0.0185 0.7417 0.037 Uiso calc R 1 H
H6A 0.9150 -0.0067 0.9356 0.038 Uiso calc R 1 H
H6B 0.7283 -0.0160 0.8544 0.038 Uiso calc R 1 H
H7A 0.7817 0.0839 1.0298 0.036 Uiso calc R 1 H
H7B 0.8707 0.1688 0.9832 0.036 Uiso calc R 1 H
H9A 0.6922 0.3053 0.9794 0.032 Uiso calc R 1 H
H9B 0.5719 0.2378 1.0159 0.032 Uiso calc R 1 H
H10A 0.3623 0.2753 0.8275 0.034 Uiso calc R 1 H
H10B 0.4285 0.3784 0.9046 0.034 Uiso calc R 1 H
H12A 0.3344 0.4832 0.7237 0.038 Uiso calc R 1 H
H12B 0.2648 0.3782 0.6518 0.038 Uiso calc R 1 H
H13A 0.3045 0.5099 0.5300 0.040 Uiso calc R 1 H
H13B 0.4915 0.5097 0.6121 0.040 Uiso calc R 1 H
H14A 0.3295 0.3310 0.4797 0.036 Uiso calc R 1 H
H14B 0.4246 0.4115 0.4329 0.036 Uiso calc R 1 H
H23 0.9995 0.6273 0.2222 0.052 Uiso calc R 1 H
H22A 0.8779 0.5337 0.3198 0.024(7) Uiso calc R 1 H
H24 1.2156 0.7547 0.4728 0.038(8) Uiso calc R 1 H
H25 1.2036 0.7222 0.6544 0.034(8) Uiso calc R 1 H
H26 1.0310 0.5934 0.6700 0.041(8) Uiso calc R 1 H
H33 -0.1509 0.2489 0.2482 0.076(14) Uiso calc R 1 H
H32 0.1521 0.0933 0.2733 0.035(8) Uiso calc R 1 H
H34 -0.0488 0.2615 0.4551 0.044(9) Uiso calc R 1 H
H35 0.1288 0.1866 0.6307 0.034(8) Uiso calc R 1 H
H36 0.3187 0.0647 0.6290 0.029(7) Uiso calc R 1 H
H11 0.5914 0.2649 0.2354 0.056 Uiso d . 1 H
H12 0.6695 0.3545 0.2870 0.056 Uiso d . 1 H
H21 0.4431 0.1188 0.1641 0.056 Uiso d . 1 H
H22 0.4218 0.1081 0.2668 0.056 Uiso d . 1 H

loop_
_atom_site_aniso_label
_atom_site_aniso_U_11
_atom_site_aniso_U_22
_atom_site_aniso_U_33
_atom_site_aniso_U_12
_atom_site_aniso_U_13
_atom_site_aniso_U_23
N1 0.0265(9) 0.0255(9) 0.0214(10) -0.0013(7) 0.0115(8) 0.0011(7)
N4 0.0266(9) 0.0239(10) 0.0272(10) -0.0011(7) 0.0133(8) -0.0003(8)
N8 0.0290(9) 0.0236(9) 0.0216(10) -0.0023(7) 0.0117(8) 0.0015(7)
N11 0.0273(9) 0.0249(10) 0.0255(10) 0.0004(8) 0.0133(8) 0.0005(8)
C2 0.0417(13) 0.0266(12) 0.0245(12) -0.0044(10) 0.0190(10) -0.0025(9)
C3 0.0360(12) 0.0290(12) 0.0319(13) 0.0017(9) 0.0220(11) -0.0021(10)
C5 0.0307(11) 0.0301(12) 0.0344(14) 0.0064(9) 0.0151(10) 0.0022(10)
C6 0.0342(12) 0.0286(12) 0.0327(14) 0.0059(9) 0.0144(10) 0.0066(10)
C7 0.0269(11) 0.0338(13) 0.0261(12) 0.0031(9) 0.0076(10) 0.0030(10)
C9 0.0343(12) 0.0256(12) 0.0232(12) -0.0027(9) 0.0146(10) -0.0038(9)
C10 0.0374(12) 0.0253(12) 0.0319(13) -0.0004(9) 0.0229(11) -0.0019(9)
C12 0.0306(12) 0.0320(13) 0.0355(14) 0.0085(10) 0.0173(11) 0.0045(10)
C13 0.0340(12) 0.0260(12) 0.0375(15) 0.0074(10) 0.0130(11) 0.0075(10)
C14 0.0272(11) 0.0349(13) 0.0260(12) -0.0003(9) 0.0084(10) 0.0061(10)
O21 0.0332(8) 0.0376(10) 0.0236(9) -0.0069(7) 0.0123(7) 0.0033(7)
O22 0.0284(8) 0.0299(9) 0.0253(9) -0.0054(6) 0.0092(7) -0.0015(7)
O23 0.0326(9) 0.0451(11) 0.0289(9) -0.0069(7) 0.0146(7) 0.0029(8)
C21 0.0247(10) 0.0223(11) 0.0219(11) 0.0036(8) 0.0115(8) 0.0004(8)
C22 0.0221(10) 0.0268(11) 0.0228(11) 0.0001(8) 0.0085(9) 0.0007(9)
C23 0.0219(9) 0.0292(11) 0.0277(12) 0.0021(9) 0.0117(9) 0.0040(9)
C24 0.0244(10) 0.0264(11) 0.0375(13) -0.0003(9) 0.0146(10) -0.0002(10)
C25 0.0268(11) 0.0286(12) 0.0333(13) -0.0015(9) 0.0103(10) -0.0085(10)
C26 0.0267(11) 0.0293(12) 0.0237(11) 0.0037(9) 0.0118(9) -0.0018(9)
C27 0.0262(10) 0.0226(11) 0.0231(11) 0.0008(8) 0.0116(9) -0.0003(9)
O31 0.0405(10) 0.0423(11) 0.0250(9) 0.0110(8) 0.0157(8) 0.0049(8)
O32 0.0409(9) 0.0384(10) 0.0227(9) 0.0121(8) 0.0165(7) 0.0023(7)
O33 0.0369(9) 0.0446(11) 0.0307(10) 0.0119(8) 0.0172(8) 0.0082(8)
C31 0.0230(10) 0.0240(11) 0.0251(11) -0.0023(8) 0.0130(9) -0.0023(9)
C32 0.0249(10) 0.0255(11) 0.0253(11) -0.0003(8) 0.0131(9) -0.0006(9)
C33 0.0272(11) 0.0264(11) 0.0287(12) -0.0018(9) 0.0146(10) 0.0032(9)
C34 0.0272(11) 0.0270(12) 0.0340(13) -0.0005(9) 0.0159(10) -0.0043(9)
C35 0.0307(12) 0.0358(13) 0.0292(13) -0.0037(10) 0.0168(10) -0.0102(10)
C36 0.0264(11) 0.0324(12) 0.0227(11) -0.0008(9) 0.0116(9) -0.0025(9)
C37 0.0278(10) 0.0250(11) 0.0250(12) 0.0000(9) 0.0143(9) -0.0013(9)
O1 0.0383(10) 0.0427(11) 0.0363(10) 0.0041(8) 0.0177(8) -0.0051(8)
O2 0.0577(12) 0.0356(10) 0.0354(10) -0.0047(8) 0.0271(9) -0.0056(8)

loop_
_atom_type_symbol
_atom_type_description
_atom_type_scat_dispersion_real
_atom_type_scat_dispersion_imag
_atom_type_scat_source
C C 0.0033 0.0016 'International Tables Vol C Tables 4.2.6.8 and 6.1.1.4'
H H 0.0000 0.0000 'International Tables Vol C Tables 4.2.6.8 and 6.1.1.4'
N N 0.0061 0.0033 'International Tables Vol C Tables 4.2.6.8 and 6.1.1.4'
O O 0.0106 0.0060 'International Tables Vol C Tables 4.2.6.8 and 6.1.1.4'

loop_
_geom_angle_atom_site_label_1
_geom_angle_atom_site_label_2
_geom_angle_atom_site_label_3
_geom_angle
_geom_angle_publ_flag
C2 N1 C14 113.99(19) no
C2 N1 H1A 108.8 no
C14 N1 H1A 108.8 no
C2 N1 H1B 108.8 no
C14 N1 H1B 108.8 no
H1A N1 H1B 107.6 no
C5 N4 C3 110.88(19) no
C5 N4 H4 109.5 no
C3 N4 H4 109.5 no
C9 N8 C7 114.02(19) no
C9 N8 H8A 108.7 no
C7 N8 H8A 108.7 no
C9 N8 H8B 108.7 no
C7 N8 H8B 108.7 no
H8A N8 H8B 107.6 no
C10 N11 C12 110.87(18) no
C10 N11 H11A 109.5 no
C12 N11 H11A 109.5 no
N1 C2 C3 109.57(19) no
N1 C2 H2A 109.8 no
C3 C2 H2A 109.8 no
N1 C2 H2B 109.8 no
C3 C2 H2B 109.8 no
H2A C2 H2B 108.2 no
N4 C3 C2 111.3(2) no
N4 C3 H3A 109.4 no
C2 C3 H3A 109.4 no
N4 C3 H3B 109.4 no
C2 C3 H3B 109.4 no
H3A C3 H3B 108.0 no
N4 C5 C6 112.3(2) no
N4 C5 H5A 109.1 no
C6 C5 H5A 109.1 no
N4 C5 H5B 109.1 no
C6 C5 H5B 109.1 no
H5A C5 H5B 107.9 no
C5 C6 C7 113.9(2) no
C5 C6 H6A 108.8 no
C7 C6 H6A 108.8 no
C5 C6 H6B 108.8 no
C7 C6 H6B 108.8 no
H6A C6 H6B 107.7 no
N8 C7 C6 110.9(2) no
N8 C7 H7A 109.5 no
C6 C7 H7A 109.5 no
N8 C7 H7B 109.5 no
C6 C7 H7B 109.5 no
H7A C7 H7B 108.1 no
N8 C9 C10 110.07(19) no
N8 C9 H9A 109.6 no
C10 C9 H9A 109.6 no
N8 C9 H9B 109.6 no
C10 C9 H9B 109.6 no
H9A C9 H9B 108.2 no
N11 C10 C9 110.5(2) no
N11 C10 H10A 109.5 no
C9 C10 H10A 109.5 no
N11 C10 H10B 109.5 no
C9 C10 H10B 109.5 no
H10A C10 H10B 108.1 no
N11 C12 C13 111.95(19) no
N11 C12 H12A 109.2 no
C13 C12 H12A 109.2 no
N11 C12 H12B 109.2 no
C13 C12 H12B 109.2 no
H12A C12 H12B 107.9 no
C14 C13 C12 113.6(2) no
C14 C13 H13A 108.9 no
C12 C13 H13A 108.9 no
C14 C13 H13B 108.9 no
C12 C13 H13B 108.9 no
H13A C13 H13B 107.7 no
N1 C14 C13 110.2(2) no
N1 C14 H14A 109.6 no
C13 C14 H14A 109.6 no
N1 C14 H14B 109.6 no
C13 C14 H14B 109.6 no
H14A C14 H14B 108.1 no
C23 O23 H23 109.5 no
C26 C21 C22 120.3(2) no
C26 C21 C27 120.5(2) no
C22 C21 C27 119.1(2) no
C23 C22 C21 119.7(2) no
C23 C22 H22A 120.2 no
C21 C22 H22A 120.2 no
O23 C23 C24 118.6(2) no
O23 C23 C22 121.4(2) no
C24 C23 C22 120.0(2) no
C25 C24 C23 120.2(2) no
C25 C24 H24 119.9 no
C23 C24 H24 119.9 no
C24 C25 C26 120.1(2) no
C24 C25 H25 120.0 no
C26 C25 H25 120.0 no
C21 C26 C25 119.7(2) no
C21 C26 H26 120.1 no
C25 C26 H26 120.1 no
O21 C27 O22 123.3(2) no
O21 C27 C21 118.5(2) no
O22 C27 C21 118.2(2) no
C33 O33 H33 109.5 no
C32 C31 C36 120.2(2) no
C32 C31 C37 119.8(2) no
C36 C31 C37 120.0(2) no
C31 C32 C33 120.3(2) no
C31 C32 H32 119.8 no
C33 C32 H32 119.8 no
O33 C33 C34 123.9(2) no
O33 C33 C32 116.6(2) no
C34 C33 C32 119.5(2) no
C35 C34 C33 120.1(2) no
C35 C34 H34 119.9 no
C33 C34 H34 119.9 no
C34 C35 C36 120.6(2) no
C34 C35 H35 119.7 no
C36 C35 H35 119.7 no
C35 C36 C31 119.3(2) no
C35 C36 H36 120.3 no
C31 C36 H36 120.3 no
O31 C37 O32 123.8(2) no
O31 C37 C31 118.9(2) no
O32 C37 C31 117.2(2) no
H11 O1 H12 109.3 no
H21 O2 H22 109.6 no

loop_
_geom_bond_atom_site_label_1
_geom_bond_atom_site_label_2
_geom_bond_distance
_geom_bond_publ_flag
N1 C2 1.487(3) no
N1 C14 1.492(3) no
N1 H1A 0.92 no
N1 H1B 0.92 no
N4 C5 1.466(3) no
N4 C3 1.470(3) no
N4 H4 0.92 no
N8 C9 1.487(3) no
N8 C7 1.496(3) no
N8 H8A 0.92 no
N8 H8B 0.92 no
N11 C10 1.469(3) no
N11 C12 1.477(3) no
N11 H11A 0.92 no
C2 C3 1.515(4) no
C2 H2A 0.99 no
C2 H2B 0.99 no
C3 H3A 0.99 no
C3 H3B 0.99 no
C5 C6 1.521(4) no
C5 H5A 0.99 no
C5 H5B 0.99 no
C6 C7 1.523(4) no
C6 H6A 0.99 no
C6 H6B 0.99 no
C7 H7A 0.99 no
C7 H7B 0.99 no
C9 C10 1.512(3) no
C9 H9A 0.99 no
C9 H9B 0.99 no
C10 H10A 0.99 no
C10 H10B 0.99 no
C12 C13 1.528(4) no
C12 H12A 0.99 no
C12 H12B 0.99 no
C13 C14 1.520(4) no
C13 H13A 0.99 no
C13 H13B 0.99 no
C14 H14A 0.99 no
C14 H14B 0.99 no
O21 C27 1.262(3) no
O22 C27 1.262(3) no
O23 C23 1.371(3) no
O23 H23 0.84 no
C21 C26 1.387(3) no
C21 C22 1.398(3) no
C21 C27 1.506(3) no
C22 C23 1.396(3) no
C22 H22A 0.95 no
C23 C24 1.390(3) no
C24 C25 1.389(4) no
C24 H24 0.95 no
C25 C26 1.398(4) no
C25 H25 0.95 no
C26 H26 0.95 no
O31 C37 1.247(3) no
O32 C37 1.267(3) no
O33 C33 1.365(3) no
O33 H33 0.84 no
C31 C32 1.384(3) no
C31 C36 1.400(3) no
C31 C37 1.523(3) no
C32 C33 1.404(3) no
C32 H32 0.95 no
C33 C34 1.391(4) no
C34 C35 1.390(4) no
C34 H34 0.95 no
C35 C36 1.395(3) no
C35 H35 0.95 no
C36 H36 0.95 no
O1 H11 0.84 no
O1 H12 0.84 no
O2 H21 0.84 no
O2 H22 0.84 no

loop_
_geom_hbond_atom_site_label_D
_geom_hbond_atom_site_label_H
_geom_hbond_atom_site_label_A
_geom_hbond_site_symmetry_A
_geom_hbond_distance_DH
_geom_hbond_distance_HA
_geom_hbond_distance_DA
_geom_hbond_angle_DHA
_geom_hbond_publ_flag
O1 H11 O2 . 0.84 1.94 2.776(3) 171 y
O1 H12 O22 . 0.84 1.92 2.754(3) 176 y
O2 H21 O31 2_554 0.84 1.89 2.714(3) 167 y
O2 H22 O32 . 0.84 2.02 2.835(3) 163 y
O23 H23 O21 2_564 0.84 1.84 2.674(3) 171 y
O33 H33 O1 1_455 0.84 1.83 2.660(3) 168 y
N1 H1A O21 . 0.92 1.82 2.729(3) 169 y
N1 H1B N11 . 0.92 2.10 2.839(3) 137 y
N4 H4 O31 . 0.92 2.25 3.114(3) 155 y
N8 H8A N4 . 0.92 2.11 2.848(3) 136 y
N8 H8B O32 2 0.92 1.85 2.767(3) 177 y
N11 H11A O22 2_565 0.92 2.20 3.035(3) 150 y

loop_
_geom_torsion_atom_site_label_1
_geom_torsion_atom_site_label_2
_geom_torsion_atom_site_label_3
_geom_torsion_atom_site_label_4
_geom_torsion
_geom_torsion_publ_flag
C14 N1 C2 C3 -170.0(2) no
C5 N4 C3 C2 -174.1(2) no
N1 C2 C3 N4 64.5(3) no
C3 N4 C5 C6 179.2(2) no
N4 C5 C6 C7 -64.6(3) no
C9 N8 C7 C6 -171.4(2) no
C5 C6 C7 N8 66.8(3) no
C7 N8 C9 C10 166.9(2) no
C12 N11 C10 C9 179.23(19) no
N8 C9 C10 N11 -65.4(3) no
C10 N11 C12 C13 -176.7(2) no
N11 C12 C13 C14 64.2(3) no
C2 N1 C14 C13 172.7(2) no
C12 C13 C14 N1 -68.5(3) no
C26 C21 C22 C23 -0.4(3) no
C27 C21 C22 C23 176.75(19) no
C21 C22 C23 O23 178.4(2) no
C21 C22 C23 C24 -1.0(3) no
O23 C23 C24 C25 -178.2(2) no
C22 C23 C24 C25 1.2(3) no
C23 C24 C25 C26 -0.1(3) no
C22 C21 C26 C25 1.5(3) no
C27 C21 C26 C25 -175.6(2) no
C24 C25 C26 C21 -1.2(3) no
C26 C21 C27 O21 -20.7(3) no
C22 C21 C27 O21 162.2(2) no
C26 C21 C27 O22 157.0(2) no
C22 C21 C27 O22 -20.2(3) no
C36 C31 C32 C33 -0.1(3) no
C37 C31 C32 C33 -178.7(2) no
C31 C32 C33 O33 -176.2(2) no
C31 C32 C33 C34 2.1(3) no
O33 C33 C34 C35 175.5(2) no
C32 C33 C34 C35 -2.7(4) no
C33 C34 C35 C36 1.3(4) no
C34 C35 C36 C31 0.8(4) no
C32 C31 C36 C35 -1.4(3) no
C37 C31 C36 C35 177.2(2) no
C32 C31 C37 O31 -178.2(2) no
C36 C31 C37 O31 3.2(3) no
C32 C31 C37 O32 5.1(3) no
C36 C31 C37 O32 -173.5(2) no

loop_
_cod_related_entry_id
_cod_related_entry_database
_cod_related_entry_code
1 ChemSpider 21140309
